data_4078538
loop_
_publ_author_name
'Crespo, Margarita'
'Anderson, Craig M.'
'Kfoury, Nicole'
'Font-Bardia, Merc\`e'
'Calvet, Teresa'

_publ_section_title
;
 Reductive Elimination from Cyclometalated Platinum(IV) Complexes To Form
 Csp2--Csp3Bonds and Subsequent Competition between Csp2--H and Csp3--H
 Bond Activation
;
_journal_issue 12
_journal_name_full Organometallics
_journal_page_first 4401
_journal_paper_doi 10.1021/om300303a
_journal_volume 31
_journal_year 2012
_chemical_formula_moiety 'C33 H28 Br Cl N P Pt'
_chemical_formula_sum 'C33 H28 Br Cl N P Pt'
_chemical_formula_weight 779.98
_chemical_name_systematic
;
 ?
;
_space_group_IT_number 2
_symmetry_cell_setting triclinic
_symmetry_space_group_name_Hall '-P 1'
_symmetry_space_group_name_H-M 'P -1'
_atom_sites_solution_hydrogens geom
_atom_sites_solution_primary direct
_atom_sites_solution_secondary difmap
_audit_creation_method SHELXL-97
_cell_angle_alpha 78.48(2)
_cell_angle_beta 76.48(2)
_cell_angle_gamma 79.07(2)
_cell_formula_units_Z 2
_cell_length_a 10.391(4)
_cell_length_b 11.128(3)
_cell_length_c 13.005(4)
_cell_measurement_reflns_used 556
_cell_measurement_temperature 105(2)
_cell_measurement_theta_max 31
_cell_measurement_theta_min 3
_cell_volume 1416.4(8)
_computing_cell_refinement 'AUTOMAR (Claudio Klein, 2007)'
_computing_data_collection 'MARXDS (Claudio Klein, 2005)'
_computing_data_reduction 'MARSCALE (Claudio Klein, 2007)'
_computing_molecular_graphics 'ORTEP (Brueggermann and Smith, 1990)'
_computing_publication_material 'PLATON (Spek, 1990)'
_computing_structure_refinement 'SHELXL-97 (Sheldrick, 1997)'
_computing_structure_solution 'SHELXS-97 (Sheldrick, 1997)'
_diffrn_ambient_temperature 105(2)
_diffrn_measured_fraction_theta_full 0.936
_diffrn_measured_fraction_theta_max 0.743
_diffrn_measurement_device_type 'MAR345 with image plate detector'
_diffrn_measurement_method 'phi scan'
_diffrn_radiation_monochromator graphite
_diffrn_radiation_source 'fine-focus sealed tube'
_diffrn_radiation_type MoK\a
_diffrn_radiation_wavelength 0.71073
_diffrn_reflns_av_R_equivalents 0.0395
_diffrn_reflns_av_sigmaI/netI 0.0387
_diffrn_reflns_limit_h_max 14
_diffrn_reflns_limit_h_min -14
_diffrn_reflns_limit_k_max 16
_diffrn_reflns_limit_k_min -15
_diffrn_reflns_limit_l_max 19
_diffrn_reflns_limit_l_min -18
_diffrn_reflns_number 14615
_diffrn_reflns_theta_full 25.00
_diffrn_reflns_theta_max 32.35
_diffrn_reflns_theta_min 1.63
_exptl_absorpt_coefficient_mu 6.538
_exptl_absorpt_correction_T_max 0.56
_exptl_absorpt_correction_T_min 0.46
_exptl_absorpt_correction_type empirical
_exptl_absorpt_process_details sadabs
_exptl_crystal_colour yellow
_exptl_crystal_density_diffrn 1.829
_exptl_crystal_density_method 'not measured'
_exptl_crystal_description prism
_exptl_crystal_F_000 756
_exptl_crystal_size_max 0.19
_exptl_crystal_size_mid 0.09
_exptl_crystal_size_min 0.09
_refine_diff_density_max 1.864
_refine_diff_density_min -2.019
_refine_diff_density_rms 0.166
_refine_ls_extinction_method none
_refine_ls_goodness_of_fit_ref 1.106
_refine_ls_hydrogen_treatment constr
_refine_ls_matrix_type full
_refine_ls_number_parameters 343
_refine_ls_number_reflns 7528
_refine_ls_number_restraints 5
_refine_ls_restrained_S_all 1.111
_refine_ls_R_factor_all 0.0323
_refine_ls_R_factor_gt 0.0315
_refine_ls_shift/su_max 0.001
_refine_ls_shift/su_mean 0.000
_refine_ls_structure_factor_coef Fsqd
_refine_ls_weighting_details 'calc w=1/[\s^2^(Fo^2^)+(0.0534P)^2^+0.8493P] where P=(Fo^2^+2Fc^2^)/3'
_refine_ls_weighting_scheme calc
_refine_ls_wR_factor_gt 0.0854
_refine_ls_wR_factor_ref 0.0860
_reflns_number_gt 7194
_reflns_number_total 7528
_reflns_threshold_expression >2sigma(I)
_cod_data_source_file om300303a_si_002.cif
_cod_data_source_block mcqm3a
_cod_original_sg_symbol_H-M P-1
_cod_database_code 4078538

loop_
_symmetry_equiv_pos_as_xyz
'x, y, z'
'-x, -y, -z'

loop_
_atom_site_label
_atom_site_type_symbol
_atom_site_fract_x
_atom_site_fract_y
_atom_site_fract_z
_atom_site_U_iso_or_equiv
_atom_site_adp_type
_atom_site_occupancy
_atom_site_symmetry_multiplicity
_atom_site_calc_flag
_atom_site_refinement_flags
Pt1 Pt 0.341998(10) 0.580043(8) 0.293739(8) 0.01998(5) Uani 1 1 d U
Br1 Br 0.31375(4) 0.72973(3) 0.42351(3) 0.02837(8) Uani 1 1 d .
Cl1 Cl 0.69830(12) 0.95960(8) -0.07123(8) 0.0403(2) Uani 1 1 d .
P1 P 0.14789(8) 0.64853(6) 0.24295(6) 0.01859(14) Uani 1 1 d U
N1 N 0.5322(3) 0.5006(2) 0.3276(2) 0.0220(5) Uani 1 1 d U
C1 C 0.3779(3) 0.4466(3) 0.1970(3) 0.0238(5) Uani 1 1 d U
H1A H 0.3016 0.4526 0.1644 0.029 Uiso 1 1 calc R
H1B H 0.4555 0.4600 0.1402 0.029 Uiso 1 1 calc R
C2 C 0.4024(3) 0.3195(3) 0.2625(3) 0.0233(5) Uani 1 1 d .
C3 C 0.3323(4) 0.2253(3) 0.2592(3) 0.0298(6) Uani 1 1 d .
H3 H 0.2631 0.2429 0.2217 0.036 Uiso 1 1 calc R
C4 C 0.3654(4) 0.1050(3) 0.3117(3) 0.0335(7) Uani 1 1 d .
H4 H 0.3179 0.0435 0.3082 0.040 Uiso 1 1 calc R
C5 C 0.4666(4) 0.0751(3) 0.3683(3) 0.0330(7) Uani 1 1 d .
H5 H 0.4888 -0.0059 0.4014 0.040 Uiso 1 1 calc R
C6 C 0.5351(4) 0.1678(3) 0.3752(3) 0.0275(6) Uani 1 1 d .
H6 H 0.6040 0.1487 0.4130 0.033 Uiso 1 1 calc R
C7 C 0.5011(3) 0.2903(3) 0.3256(3) 0.0254(6) Uani 1 1 d .
C8 C 0.5757(3) 0.3845(3) 0.3356(3) 0.0253(6) Uani 1 1 d U
H8 H 0.6616 0.3579 0.3489 0.030 Uiso 1 1 calc R
C9 C 0.6264(3) 0.5829(3) 0.3317(3) 0.0287(7) Uani 1 1 d .
H9A H 0.7121 0.5338 0.3402 0.034 Uiso 1 1 calc R
H9B H 0.5919 0.6256 0.3929 0.034 Uiso 1 1 calc R
C10 C 0.6448(3) 0.6764(3) 0.2302(3) 0.0251(6) Uani 1 1 d .
C11 C 0.6186(4) 0.8021(3) 0.2353(3) 0.0298(7) Uani 1 1 d .
H11 H 0.5902 0.8285 0.3016 0.036 Uiso 1 1 calc R
C12 C 0.6344(4) 0.8891(3) 0.1422(3) 0.0325(7) Uani 1 1 d .
H12 H 0.6151 0.9734 0.1461 0.039 Uiso 1 1 calc R
C13 C 0.6783(3) 0.8505(3) 0.0449(3) 0.0267(6) Uani 1 1 d .
C14 C 0.7063(5) 0.7251(3) 0.0379(3) 0.0392(8) Uani 1 1 d .
H14 H 0.7366 0.6996 -0.0286 0.047 Uiso 1 1 calc R
C15 C 0.6888(4) 0.6385(3) 0.1301(3) 0.0334(7) Uani 1 1 d .
H15 H 0.7063 0.5544 0.1255 0.040 Uiso 1 1 calc R
C16 C 0.0264(3) 0.7586(3) 0.3166(2) 0.0207(5) Uani 1 1 d U
C17 C 0.0601(4) 0.8766(3) 0.3100(3) 0.0283(6) Uani 1 1 d .
H17 H 0.1399 0.8970 0.2659 0.034 Uiso 1 1 calc R
C18 C -0.0228(4) 0.9626(3) 0.3676(3) 0.0334(7) Uani 1 1 d .
H18 H 0.0014 1.0399 0.3638 0.040 Uiso 1 1 calc R
C19 C -0.1442(4) 0.9323(3) 0.4322(3) 0.0355(8) Uani 1 1 d .
H19 H -0.2011 0.9902 0.4710 0.043 Uiso 1 1 calc R
C20 C -0.1801(4) 0.8169(3) 0.4388(3) 0.0345(7) Uani 1 1 d .
H20 H -0.2604 0.7970 0.4824 0.041 Uiso 1 1 calc R
C21 C -0.0950(3) 0.7307(3) 0.3796(3) 0.0265(6) Uani 1 1 d .
H21 H -0.1200 0.6540 0.3824 0.032 Uiso 1 1 calc R
C22 C 0.1649(3) 0.7272(3) 0.1047(3) 0.0235(6) Uani 1 1 d .
C23 C 0.0529(4) 0.7951(3) 0.0660(3) 0.0296(6) Uani 1 1 d .
H23 H -0.0310 0.7982 0.1114 0.036 Uiso 1 1 calc R
C24 C 0.0647(4) 0.8578(3) -0.0387(3) 0.0292(6) Uani 1 1 d .
H24 H -0.0100 0.9035 -0.0632 0.035 Uiso 1 1 calc R
C25 C 0.1930(4) 0.8508(3) -0.1074(3) 0.0292(7) Uani 1 1 d .
H25 H 0.2026 0.8920 -0.1778 0.035 Uiso 1 1 calc R
C26 C 0.3043(4) 0.7828(3) -0.0701(3) 0.0306(7) Uani 1 1 d .
H26 H 0.3880 0.7775 -0.1157 0.037 Uiso 1 1 calc R
C27 C 0.2902(3) 0.7226(3) 0.0360(3) 0.0252(6) Uani 1 1 d .
H27 H 0.3653 0.6788 0.0612 0.030 Uiso 1 1 calc R
C28 C 0.0584(3) 0.5193(2) 0.2518(2) 0.0198(5) Uani 1 1 d .
C29 C 0.0142(3) 0.4957(3) 0.1650(3) 0.0272(6) Uani 1 1 d .
H29 H 0.0233 0.5513 0.1010 0.033 Uiso 1 1 calc R
C30 C -0.0429(4) 0.3904(3) 0.1733(3) 0.0305(7) Uani 1 1 d .
H30 H -0.0699 0.3742 0.1148 0.037 Uiso 1 1 calc R
C31 C -0.0596(3) 0.3088(3) 0.2705(3) 0.0268(6) Uani 1 1 d .
H31 H -0.0990 0.2385 0.2771 0.032 Uiso 1 1 calc R
C32 C -0.0177(3) 0.3321(3) 0.3567(3) 0.0279(6) Uani 1 1 d .
H32 H -0.0305 0.2784 0.4217 0.034 Uiso 1 1 calc R
C33 C 0.0436(3) 0.4355(3) 0.3466(3) 0.0242(6) Uani 1 1 d .
H33 H 0.0750 0.4487 0.4041 0.029 Uiso 1 1 calc R

loop_
_atom_site_aniso_label
_atom_site_aniso_U_11
_atom_site_aniso_U_22
_atom_site_aniso_U_33
_atom_site_aniso_U_23
_atom_site_aniso_U_13
_atom_site_aniso_U_12
Pt1 0.02242(7) 0.01749(7) 0.02091(8) -0.00375(4) -0.00515(6) -0.00360(4)
Br1 0.03147(16) 0.03024(16) 0.02731(18) -0.01193(11) -0.00658(14) -0.00588(12)
Cl1 0.0623(6) 0.0300(4) 0.0321(5) 0.0027(3) -0.0158(5) -0.0160(4)
P1 0.0207(3) 0.0164(3) 0.0196(4) -0.0037(2) -0.0049(3) -0.0031(2)
N1 0.0208(9) 0.0226(10) 0.0222(13) -0.0001(8) -0.0070(10) -0.0029(8)
C1 0.0183(12) 0.0210(12) 0.0282(17) -0.0053(9) 0.0003(12) 0.0015(9)
C2 0.0238(13) 0.0221(12) 0.0224(15) -0.0061(10) -0.0010(12) -0.0016(10)
C3 0.0344(16) 0.0246(14) 0.0342(18) -0.0118(11) -0.0085(14) -0.0049(12)
C4 0.049(2) 0.0271(15) 0.0263(18) -0.0115(12) -0.0011(16) -0.0111(14)
C5 0.047(2) 0.0199(13) 0.0279(18) -0.0044(11) -0.0030(16) 0.0000(12)
C6 0.0333(16) 0.0263(14) 0.0197(15) -0.0035(10) -0.0058(13) 0.0036(11)
C7 0.0290(14) 0.0217(13) 0.0261(16) -0.0066(10) -0.0041(13) -0.0044(10)
C8 0.0207(13) 0.0255(11) 0.0281(16) 0.0012(10) -0.0063(12) -0.0032(10)
C9 0.0251(15) 0.0311(16) 0.0336(19) -0.0043(12) -0.0141(14) -0.0041(12)
C10 0.0213(13) 0.0242(13) 0.0331(17) -0.0015(11) -0.0131(13) -0.0051(10)
C11 0.0341(17) 0.0247(14) 0.0333(19) -0.0079(11) -0.0081(15) -0.0062(12)
C12 0.0429(19) 0.0178(13) 0.038(2) -0.0048(11) -0.0069(16) -0.0096(12)
C13 0.0289(15) 0.0286(15) 0.0227(16) 0.0008(10) -0.0065(13) -0.0081(11)
C14 0.056(2) 0.0303(17) 0.034(2) -0.0077(13) -0.0114(19) -0.0067(16)
C15 0.043(2) 0.0248(15) 0.0306(18) -0.0066(12) -0.0066(16) -0.0012(13)
C16 0.0227(12) 0.0209(12) 0.0174(14) -0.0055(9) -0.0059(11) 0.0037(9)
C17 0.0408(18) 0.0185(13) 0.0227(16) -0.0033(10) -0.0039(14) -0.0002(11)
C18 0.0419(19) 0.0215(14) 0.037(2) -0.0094(12) -0.0096(16) 0.0023(12)
C19 0.0372(18) 0.0308(16) 0.039(2) -0.0141(13) -0.0164(17) 0.0139(13)
C20 0.0304(16) 0.0391(18) 0.031(2) -0.0127(13) -0.0015(15) 0.0028(13)
C21 0.0227(13) 0.0288(14) 0.0285(16) -0.0105(11) -0.0074(13) 0.0038(10)
C22 0.0310(15) 0.0155(11) 0.0261(15) -0.0046(9) -0.0085(13) -0.0035(10)
C23 0.0344(16) 0.0224(13) 0.0348(18) -0.0052(11) -0.0101(15) -0.0064(11)
C24 0.0363(17) 0.0252(14) 0.0300(17) -0.0057(11) -0.0133(15) -0.0044(12)
C25 0.0472(19) 0.0212(13) 0.0221(15) -0.0005(10) -0.0070(14) -0.0155(12)
C26 0.0364(17) 0.0285(15) 0.0271(18) -0.0054(12) -0.0007(14) -0.0117(13)
C27 0.0264(14) 0.0208(12) 0.0271(16) -0.0057(10) -0.0016(13) -0.0036(10)
C28 0.0178(11) 0.0159(11) 0.0260(15) -0.0037(9) -0.0036(11) -0.0035(9)
C29 0.0339(16) 0.0255(14) 0.0262(17) -0.0050(10) -0.0102(14) -0.0087(11)
C30 0.0419(19) 0.0232(14) 0.0307(18) -0.0044(11) -0.0113(16) -0.0107(12)
C31 0.0268(14) 0.0189(13) 0.0361(18) -0.0011(11) -0.0084(13) -0.0076(10)
C32 0.0297(15) 0.0226(13) 0.0310(18) 0.0034(11) -0.0071(14) -0.0098(11)
C33 0.0256(14) 0.0217(13) 0.0266(16) -0.0024(10) -0.0073(13) -0.0061(10)

loop_
_atom_type_symbol
_atom_type_description
_atom_type_scat_dispersion_real
_atom_type_scat_dispersion_imag
_atom_type_scat_source
C C 0.0033 0.0016 'International Tables Vol C Tables 4.2.6.8 and 6.1.1.4'
H H 0.0000 0.0000 'International Tables Vol C Tables 4.2.6.8 and 6.1.1.4'
Br Br -0.2901 2.4595 'International Tables Vol C Tables 4.2.6.8 and 6.1.1.4'
Cl Cl 0.1484 0.1585 'International Tables Vol C Tables 4.2.6.8 and 6.1.1.4'
N N 0.0061 0.0033 'International Tables Vol C Tables 4.2.6.8 and 6.1.1.4'
P P 0.1023 0.0942 'International Tables Vol C Tables 4.2.6.8 and 6.1.1.4'
Pt Pt -1.7033 8.3905 'International Tables Vol C Tables 4.2.6.8 and 6.1.1.4'

loop_
_geom_angle_atom_site_label_1
_geom_angle_atom_site_label_2
_geom_angle_atom_site_label_3
_geom_angle
C1 Pt1 N1 84.38(12)
C1 Pt1 P1 88.65(9)
N1 Pt1 P1 172.95(8)
C1 Pt1 Br1 174.24(9)
N1 Pt1 Br1 90.41(8)
P1 Pt1 Br1 96.60(3)
C22 P1 C16 102.93(14)
C22 P1 C28 105.71(14)
C16 P1 C28 104.59(14)
C22 P1 Pt1 113.65(11)
C16 P1 Pt1 118.37(10)
C28 P1 Pt1 110.44(10)
C8 N1 C9 117.2(3)
C8 N1 Pt1 123.3(2)
C9 N1 Pt1 119.2(2)
C2 C1 Pt1 109.9(2)
C2 C1 H1A 109.7
Pt1 C1 H1A 109.7
C2 C1 H1B 109.7
Pt1 C1 H1B 109.7
H1A C1 H1B 108.2
C3 C2 C7 117.8(3)
C3 C2 C1 121.2(3)
C7 C2 C1 120.9(3)
C4 C3 C2 120.5(3)
C4 C3 H3 119.8
C2 C3 H3 119.8
C5 C4 C3 121.6(3)
C5 C4 H4 119.2
C3 C4 H4 119.2
C4 C5 C6 118.9(3)
C4 C5 H5 120.5
C6 C5 H5 120.5
C5 C6 C7 120.5(3)
C5 C6 H6 119.8
C7 C6 H6 119.8
C6 C7 C2 120.5(3)
C6 C7 C8 118.3(3)
C2 C7 C8 121.1(3)
N1 C8 C7 125.0(3)
N1 C8 H8 117.5
C7 C8 H8 117.5
N1 C9 C10 110.1(3)
N1 C9 H9A 109.6
C10 C9 H9A 109.6
N1 C9 H9B 109.6
C10 C9 H9B 109.6
H9A C9 H9B 108.2
C11 C10 C15 118.9(3)
C11 C10 C9 120.0(3)
C15 C10 C9 121.0(3)
C10 C11 C12 120.5(3)
C10 C11 H11 119.8
C12 C11 H11 119.8
C13 C12 C11 119.8(3)
C13 C12 H12 120.1
C11 C12 H12 120.1
C12 C13 C14 120.7(3)
C12 C13 Cl1 119.7(3)
C14 C13 Cl1 119.6(3)
C15 C14 C13 119.6(4)
C15 C14 H14 120.2
C13 C14 H14 120.2
C14 C15 C10 120.4(3)
C14 C15 H15 119.8
C10 C15 H15 119.8
C21 C16 C17 118.9(3)
C21 C16 P1 123.4(2)
C17 C16 P1 117.6(2)
C18 C17 C16 121.2(3)
C18 C17 H17 119.4
C16 C17 H17 119.4
C17 C18 C19 119.2(3)
C17 C18 H18 120.4
C19 C18 H18 120.4
C20 C19 C18 120.6(3)
C20 C19 H19 119.7
C18 C19 H19 119.7
C19 C20 C21 119.6(4)
C19 C20 H20 120.2
C21 C20 H20 120.2
C16 C21 C20 120.5(3)
C16 C21 H21 119.7
C20 C21 H21 119.7
C27 C22 C23 118.9(3)
C27 C22 P1 120.4(2)
C23 C22 P1 120.7(3)
C24 C23 C22 121.4(3)
C24 C23 H23 119.3
C22 C23 H23 119.3
C23 C24 C25 118.7(3)
C23 C24 H24 120.6
C25 C24 H24 120.6
C26 C25 C24 120.3(3)
C26 C25 H25 119.8
C24 C25 H25 119.8
C25 C26 C27 119.8(3)
C25 C26 H26 120.1
C27 C26 H26 120.1
C22 C27 C26 120.8(3)
C22 C27 H27 119.6
C26 C27 H27 119.6
C33 C28 C29 118.8(3)
C33 C28 P1 117.9(2)
C29 C28 P1 123.2(2)
C30 C29 C28 120.8(3)
C30 C29 H29 119.6
C28 C29 H29 119.6
C29 C30 C31 119.3(3)
C29 C30 H30 120.3
C31 C30 H30 120.3
C32 C31 C30 120.2(3)
C32 C31 H31 119.9
C30 C31 H31 119.9
C31 C32 C33 120.1(3)
C31 C32 H32 119.9
C33 C32 H32 119.9
C28 C33 C32 120.7(3)
C28 C33 H33 119.6
C32 C33 H33 119.6

loop_
_geom_bond_atom_site_label_1
_geom_bond_atom_site_label_2
_geom_bond_distance
Pt1 C1 2.059(3)
Pt1 N1 2.114(3)
Pt1 P1 2.2191(11)
Pt1 Br1 2.5328(7)
Cl1 C13 1.737(3)
P1 C22 1.819(3)
P1 C16 1.824(3)
P1 C28 1.827(3)
N1 C8 1.278(4)
N1 C9 1.477(4)
C1 C2 1.509(4)
C1 H1A 0.9700
C1 H1B 0.9700
C2 C3 1.397(4)
C2 C7 1.411(4)
C3 C4 1.394(5)
C3 H3 0.9300
C4 C5 1.375(6)
C4 H4 0.9300
C5 C6 1.387(5)
C5 H5 0.9300
C6 C7 1.404(4)
C6 H6 0.9300
C7 C8 1.459(4)
C8 H8 0.9300
C9 C10 1.506(5)
C9 H9A 0.9700
C9 H9B 0.9700
C10 C11 1.386(4)
C10 C15 1.397(5)
C11 C12 1.389(5)
C11 H11 0.9300
C12 C13 1.366(5)
C12 H12 0.9300
C13 C14 1.388(5)
C14 C15 1.379(5)
C14 H14 0.9300
C15 H15 0.9300
C16 C21 1.387(5)
C16 C17 1.403(4)
C17 C18 1.376(5)
C17 H17 0.9300
C18 C19 1.401(6)
C18 H18 0.9300
C19 C20 1.385(5)
C19 H19 0.9300
C20 C21 1.397(5)
C20 H20 0.9300
C21 H21 0.9300
C22 C27 1.395(5)
C22 C23 1.403(5)
C23 C24 1.389(5)
C23 H23 0.9300
C24 C25 1.419(5)
C24 H24 0.9300
C25 C26 1.389(5)
C25 H25 0.9300
C26 C27 1.396(5)
C26 H26 0.9300
C27 H27 0.9300
C28 C33 1.386(4)
C28 C29 1.400(4)
C29 C30 1.386(4)
C29 H29 0.9300
C30 C31 1.396(5)
C30 H30 0.9300
C31 C32 1.378(5)
C31 H31 0.9300
C32 C33 1.387(4)
C32 H32 0.9300
C33 H33 0.9300
